data_7707602
loop_
_publ_author_name
'Byrne, Nicole M.'
'Schofield, Mark H.'
'Nicholas, Aaron D.'
'Cahill, Christopher L.'

_publ_section_title
;
 Bimetallic uranyl/cobalt(II) isothiocyanates: structure, property and
 spectroscopic analysis of homo- and heterometallic phases.
;
_journal_issue 26
_journal_name_full 'Dalton transactions (Cambridge, England : 2003)'
_journal_page_first 9158
_journal_page_last 9172
_journal_paper_doi 10.1039/d1dt01464a
_journal_volume 50
_journal_year 2021
_chemical_formula_moiety 'C5 N5 O2 S5 U, 3(C5 H6 N), H2 O'
_chemical_formula_sum 'C20 H20 N8 O3 S5 U'
_chemical_formula_weight 818.77
_space_group_crystal_system monoclinic
_space_group_IT_number 14
_space_group_name_Hall '-P 2ybc'
_space_group_name_H-M_alt 'P 1 21/c 1'
_atom_sites_solution_hydrogens mixed
_atom_sites_solution_primary direct
_audit_creation_date 2021-04-14
_audit_creation_method SHELXL-2018/3
_audit_update_record
;
2021-04-20 deposited with the CCDC.	2021-06-07 downloaded from the CCDC.
;
_cell_angle_alpha 90
_cell_angle_beta 91.7660(10)
_cell_angle_gamma 90
_cell_formula_units_Z 4
_cell_length_a 16.6164(5)
_cell_length_b 10.7467(3)
_cell_length_c 16.1788(5)
_cell_measurement_reflns_used 9933
_cell_measurement_temperature 100(2)
_cell_measurement_theta_max 26.389
_cell_measurement_theta_min 2.257
_cell_volume 2887.70(15)
_computing_cell_refinement 'APEX3 v2019.1-0 (Bruker AXS)'
_computing_data_collection 'Bruker Instrument Service vV6.2.12'
_computing_data_reduction 'SAINT V8.40A (Bruker Nano, Inc., 2019)'
_computing_molecular_graphics 'Olex2 (Dolomanov et al., 2009)'
_computing_structure_refinement 'ShelXL 2018/3 (Sheldrick, 2018)'
_computing_structure_solution 'ShelXT 2014/3 (Sheldrick, 2015)'
_diffrn_ambient_temperature 100.0(2)
_diffrn_detector_area_resol_mean 7.3910
_diffrn_measured_fraction_theta_full 1.000
_diffrn_measurement_device_type 'Bruker D8 QUEST'
_diffrn_measurement_method '\f and \w scans'
_diffrn_radiation_monochromator 'multilayer mirror'
_diffrn_radiation_probe x-ray
_diffrn_radiation_type 'Mo K\a'
_diffrn_radiation_wavelength 0.71073
_diffrn_reflns_av_R_equivalents 0.0410
_diffrn_reflns_av_unetI/netI 0.0192
_diffrn_reflns_Laue_measured_fraction_full 1.000
_diffrn_reflns_Laue_measured_fraction_max 0.999
_diffrn_reflns_limit_h_max 20
_diffrn_reflns_limit_h_min -20
_diffrn_reflns_limit_k_max 13
_diffrn_reflns_limit_k_min -13
_diffrn_reflns_limit_l_max 20
_diffrn_reflns_limit_l_min -20
_diffrn_reflns_number 63073
_diffrn_reflns_point_group_measured_fraction_full 1.000
_diffrn_reflns_point_group_measured_fraction_max 0.999
_diffrn_reflns_theta_full 25.500
_diffrn_reflns_theta_max 26.388
_diffrn_reflns_theta_min 2.257
_diffrn_source 'microfocus sealed tube'
_diffrn_source_type 'Incoatec I\mS 3.0'
_diffrn_standards_number 0
_exptl_absorpt_coefficient_mu 6.020
_exptl_absorpt_correction_T_max 0.7454
_exptl_absorpt_correction_T_min 0.5159
_exptl_absorpt_correction_type multi-scan
_exptl_absorpt_process_details
;
Krause, L., Herbst-Irmer, R., Sheldrick, G. M., Stalke, D. (2015).
"Comparison of silver and molybdenum microfocus X-ray sources for
single-crystal structure determination"
J. Appl. Cryst. 48, 3-10.
doi:10.1107/S1600576714022985
;
_exptl_crystal_colour 'clear green'
_exptl_crystal_colour_lustre clear
_exptl_crystal_colour_primary green
_exptl_crystal_density_diffrn 1.883
_exptl_crystal_description block
_exptl_crystal_F_000 1568
_exptl_crystal_size_max 0.184
_exptl_crystal_size_mid 0.166
_exptl_crystal_size_min 0.092
_refine_diff_density_max 0.536
_refine_diff_density_min -0.522
_refine_diff_density_rms 0.072
_refine_ls_extinction_method none
_refine_ls_goodness_of_fit_ref 1.048
_refine_ls_hydrogen_treatment mixed
_refine_ls_matrix_type full
_refine_ls_number_parameters 366
_refine_ls_number_reflns 5925
_refine_ls_number_restraints 2
_refine_ls_restrained_S_all 1.056
_refine_ls_R_factor_all 0.0195
_refine_ls_R_factor_gt 0.0165
_refine_ls_shift/su_max 0.004
_refine_ls_shift/su_mean 0.000
_refine_ls_structure_factor_coef Fsqd
_refine_ls_weighting_details 'w=1/[\s^2^(Fo^2^)+(0.0057P)^2^+3.7040P] where P=(Fo^2^+2Fc^2^)/3'
_refine_ls_weighting_scheme calc
_refine_ls_wR_factor_gt 0.0336
_refine_ls_wR_factor_ref 0.0345
_reflns_Friedel_coverage 0.000
_reflns_number_gt 5491
_reflns_number_total 5925
_reflns_threshold_expression 'I > 2\s(I)'
_cod_data_source_file d1dt01464a4.cif
_cod_data_source_block NMB_Compound_6
_cod_depositor_comments 'Adding full bibliography for 7707598--7707604.cif.'
_cod_database_code 7707602
_shelx_shelxl_version_number 2018/3
_shelx_space_group_comment
;
The symmetry employed for this shelxl refinement is uniquely defined
by the following loop, which should always be used as a source of
symmetry information in preference to the above space-group names.
They are only intended as comments.
;
_shelx_estimated_absorpt_t_max 0.607
_shelx_estimated_absorpt_t_min 0.404
_olex2_refinement_description
;
1. Fixed Uiso
 At 1.2 times of:
  All C(H) groups, All N(H) groups
2. Shared sites
{N, C}
{N19, C99}
3. Restrained distances
 H18-C18 = H15-C15
 1 with sigma of 0.02
4. Uiso/Uaniso restraints and constraints
Uanis(N) = Uanis(C)
Uanis(N19) = Uanis(C99)
5. Others
 Fixed Sof: N(0.5) C(0.5) N19(0.5) C99(0.5)
6.a Aromatic/amide H refined with riding coordinates:
 C16(H16), N2(H2), C3(H3), C1(H1), C9(H9), C13(H13), N7(H7), C5(H5), C8(H8),
 C10(H10), C14(H14), C12(H12)
;
_olex2_submission_special_instructions 'No special instructions were received'

loop_
_space_group_symop_operation_xyz
'x, y, z'
'-x, y+1/2, -z+1/2'
'-x, -y, -z'
'x, -y-1/2, z-1/2'

loop_
_atom_site_label
_atom_site_type_symbol
_atom_site_fract_x
_atom_site_fract_y
_atom_site_fract_z
_atom_site_U_iso_or_equiv
_atom_site_adp_type
_atom_site_occupancy
_atom_site_site_symmetry_order
_atom_site_calc_flag
_atom_site_refinement_flags_posn
_atom_site_refinement_flags_adp
_atom_site_refinement_flags_occupancy
_atom_site_disorder_assembly
_atom_site_disorder_group
U1 U 0.24662(2) 0.48893(2) 0.71959(2) 0.01670(3) Uani 1 1 d . . . . .
N1 N 0.14984(14) 0.5248(2) 0.60507(14) 0.0315(5) Uani 1 1 d . . . . .
S2 S 0.01608(4) 0.80812(6) 0.75331(4) 0.02652(14) Uani 1 1 d . . . . .
N6 N 0.14792(13) 0.6465(2) 0.76083(14) 0.0278(5) Uani 1 1 d . . . . .
S1 S 0.07627(4) 0.63352(6) 0.46553(4) 0.02490(13) Uani 1 1 d . . . . .
N3 N 0.28590(12) 0.56050(19) 0.85839(13) 0.0226(4) Uani 1 1 d . . . . .
S4 S 0.49979(4) 0.21173(6) 0.76775(4) 0.02890(15) Uani 1 1 d . . . . .
N4 N 0.36495(12) 0.3657(2) 0.76110(13) 0.0242(5) Uani 1 1 d . . . . .
S5 S 0.30695(4) 0.67565(7) 1.01211(4) 0.03252(16) Uani 1 1 d . . . . .
N5 N 0.27776(14) 0.3488(2) 0.60577(14) 0.0305(5) Uani 1 1 d . . . . .
O2 O 0.18304(10) 0.37381(15) 0.76091(10) 0.0229(4) Uani 1 1 d . . . . .
O1 O 0.31081(10) 0.60228(15) 0.67749(10) 0.0231(4) Uani 1 1 d . . . . .
S3 S 0.30075(5) 0.29177(8) 0.44087(4) 0.03992(18) Uani 1 1 d . . . . .
C16 C 0.08391(16) 0.0605(3) 0.60967(17) 0.0289(6) Uani 1 1 d . . . . .
H16 H 0.071986 0.053224 0.666518 0.035 Uiso 1 1 calc R U . . .
C4 C 0.11951(14) 0.5701(2) 0.54736(15) 0.0210(5) Uani 1 1 d . . . . .
C6 C 0.42086(14) 0.3007(2) 0.76367(14) 0.0188(5) Uani 1 1 d . . . . .
C7 C 0.29546(14) 0.6084(2) 0.92231(16) 0.0211(5) Uani 1 1 d . . . . .
C11 C 0.09347(14) 0.7134(2) 0.75782(14) 0.0203(5) Uani 1 1 d . . . . .
C17 C 0.28765(15) 0.3253(2) 0.53808(17) 0.0234(5) Uani 1 1 d . . . . .
N2 N 0.10256(13) 0.1822(2) 0.49242(14) 0.0296(5) Uani 1 1 d . . . . .
H2 H 0.103742 0.256081 0.469035 0.036 Uiso 1 1 calc R U . . .
C3 C 0.09829(15) -0.0452(2) 0.56328(17) 0.0286(6) Uani 1 1 d . . . . .
H3 H 0.096938 -0.125114 0.588293 0.034 Uiso 1 1 calc R U . . .
C1 C 0.08693(15) 0.1751(3) 0.57338(16) 0.0278(6) Uani 1 1 d . . . . .
H1 H 0.078164 0.248363 0.604702 0.033 Uiso 1 1 calc R U . . .
C9 C 0.11632(16) 0.0825(3) 0.44608(17) 0.0299(6) Uani 1 1 d . . . . .
H9 H 0.127345 0.091853 0.389150 0.036 Uiso 1 1 calc R U . . .
C13 C 0.11448(15) -0.0336(3) 0.48099(17) 0.0291(6) Uani 1 1 d . . . . .
H13 H 0.124322 -0.105371 0.448536 0.035 Uiso 1 1 calc R U . . .
O3 O 0.07843(12) 0.37118(19) 0.37706(13) 0.0323(4) Uani 1 1 d . . . . .
N7 N 0.78990(15) 0.5054(2) 0.68876(16) 0.0410(6) Uani 1 1 d . . . . .
H7 H 0.831340 0.526697 0.659272 0.049 Uiso 1 1 calc R U . . .
C5 C 0.75334(17) 0.3978(3) 0.67236(18) 0.0326(6) Uani 1 1 d . . . . .
H5 H 0.771393 0.345624 0.629304 0.039 Uiso 1 1 calc R U . . .
C8 C 0.68947(16) 0.3634(2) 0.71829(16) 0.0276(6) Uani 1 1 d . . . . .
H8 H 0.662227 0.287244 0.707010 0.033 Uiso 1 1 calc R U . . .
C10 C 0.66477(17) 0.4395(3) 0.78097(18) 0.0341(6) Uani 1 1 d . . . . .
H10 H 0.621104 0.415362 0.813957 0.041 Uiso 1 1 calc R U . . .
C14 C 0.7664(2) 0.5828(3) 0.7482(2) 0.0470(9) Uani 1 1 d . . . . .
H14 H 0.793492 0.659707 0.757152 0.056 Uiso 1 1 calc R U . . .
C12 C 0.70360(19) 0.5508(3) 0.7957(2) 0.0447(8) Uani 1 1 d . . . . .
H12 H 0.686738 0.604569 0.838469 0.054 Uiso 1 1 calc R U . . .
C18 C 0.55177(15) 0.9221(2) 0.54041(15) 0.0215(5) Uani 1 1 d D . . . .
C2 C 0.53633(17) 0.9064(3) 0.45809(17) 0.0280(6) Uani 1 1 d . . . . .
N N 0.51583(17) 1.0143(3) 0.58296(17) 0.0377(6) Uani 0.5 1 d . . P . .
C C 0.51583(17) 1.0143(3) 0.58296(17) 0.0377(6) Uani 0.5 1 d . . P . .
H H 0.5289(19) 1.024(3) 0.646(2) 0.043(9) Uiso 1 1 d . . . . .
H2A H 0.5613(18) 0.847(3) 0.4328(18) 0.038(9) Uiso 1 1 d . . . . .
C15 C 0.43897(18) 0.5617(3) 0.53721(17) 0.0292(6) Uani 1 1 d D . . . .
C20 C 0.5412(2) 0.4085(3) 0.54136(19) 0.0383(7) Uani 1 1 d . . . . .
N19 N 0.4806(2) 0.4703(3) 0.57891(19) 0.0521(9) Uani 0.5 1 d . . P . .
C99 C 0.4806(2) 0.4703(3) 0.57891(19) 0.0521(9) Uani 0.5 1 d . . P . .
H18 H 0.5848(15) 0.869(2) 0.5653(16) 0.033(8) Uiso 1 1 d D . . . .
H3A H 0.052(3) 0.441(4) 0.398(3) 0.084(14) Uiso 1 1 d . . . . .
H3B H 0.047(2) 0.332(3) 0.343(2) 0.053(11) Uiso 1 1 d . . . . .
H20 H 0.570(2) 0.345(3) 0.566(2) 0.058(11) Uiso 1 1 d . . . . .
H19 H 0.464(2) 0.445(3) 0.640(2) 0.069(11) Uiso 1 1 d . . . . .
H15 H 0.4005(13) 0.599(2) 0.5609(15) 0.023(7) Uiso 1 1 d D . . . .

loop_
_atom_site_aniso_label
_atom_site_aniso_U_11
_atom_site_aniso_U_22
_atom_site_aniso_U_33
_atom_site_aniso_U_23
_atom_site_aniso_U_13
_atom_site_aniso_U_12
U1 0.01324(4) 0.02097(5) 0.01585(5) 0.00238(3) -0.00003(3) -0.00005(4)
N1 0.0270(12) 0.0426(14) 0.0246(12) 0.0020(10) -0.0068(10) 0.0034(10)
S2 0.0241(3) 0.0351(4) 0.0205(3) 0.0031(3) 0.0026(3) 0.0116(3)
N6 0.0199(11) 0.0339(12) 0.0293(12) -0.0005(10) -0.0028(9) 0.0057(10)
S1 0.0245(3) 0.0281(3) 0.0219(3) 0.0045(2) -0.0022(3) 0.0030(3)
N3 0.0191(11) 0.0284(11) 0.0202(11) 0.0015(9) -0.0008(9) 0.0026(9)
S4 0.0204(3) 0.0286(3) 0.0377(4) 0.0004(3) 0.0020(3) 0.0075(3)
N4 0.0206(11) 0.0286(11) 0.0235(11) 0.0010(9) 0.0006(9) 0.0025(9)
S5 0.0335(4) 0.0364(4) 0.0273(4) -0.0066(3) -0.0050(3) -0.0077(3)
N5 0.0326(13) 0.0323(12) 0.0265(13) -0.0006(10) -0.0027(10) 0.0020(10)
O2 0.0180(9) 0.0258(9) 0.0250(9) 0.0035(7) 0.0009(7) -0.0034(7)
O1 0.0202(9) 0.0247(9) 0.0244(9) 0.0032(7) 0.0016(7) -0.0014(7)
S3 0.0442(4) 0.0534(5) 0.0216(4) -0.0050(3) -0.0064(3) 0.0184(4)
C16 0.0269(14) 0.0376(15) 0.0222(13) 0.0052(11) 0.0002(11) 0.0025(12)
C4 0.0160(12) 0.0246(12) 0.0223(13) -0.0033(10) 0.0002(10) 0.0008(10)
C6 0.0195(12) 0.0225(12) 0.0145(12) 0.0004(9) 0.0023(10) -0.0037(10)
C7 0.0139(12) 0.0219(12) 0.0274(14) 0.0059(10) -0.0019(10) -0.0011(9)
C11 0.0180(12) 0.0282(13) 0.0147(12) 0.0014(9) 0.0016(10) -0.0011(10)
C17 0.0196(13) 0.0189(12) 0.0314(15) 0.0002(10) -0.0022(11) 0.0029(10)
N2 0.0253(12) 0.0287(12) 0.0352(13) 0.0090(10) 0.0057(10) 0.0018(9)
C3 0.0221(13) 0.0292(14) 0.0344(15) 0.0071(11) 0.0010(12) 0.0032(11)
C1 0.0231(13) 0.0341(15) 0.0263(14) -0.0016(11) 0.0014(11) 0.0044(11)
C9 0.0241(14) 0.0411(16) 0.0252(14) 0.0024(12) 0.0098(11) 0.0036(12)
C13 0.0196(13) 0.0327(14) 0.0351(15) -0.0063(12) 0.0048(11) 0.0043(11)
O3 0.0343(11) 0.0278(11) 0.0350(12) 0.0010(9) 0.0038(10) -0.0026(9)
N7 0.0278(13) 0.0511(16) 0.0438(15) 0.0277(13) -0.0047(11) -0.0080(12)
C5 0.0290(15) 0.0379(16) 0.0309(15) 0.0057(12) 0.0030(12) 0.0030(12)
C8 0.0263(14) 0.0243(13) 0.0323(15) 0.0048(11) 0.0030(12) 0.0010(11)
C10 0.0254(14) 0.0431(17) 0.0340(16) -0.0024(13) 0.0049(12) 0.0038(12)
C14 0.0439(19) 0.0250(15) 0.070(2) 0.0123(15) -0.0289(18) -0.0056(14)
C12 0.0377(18) 0.0383(17) 0.057(2) -0.0132(15) -0.0111(16) 0.0106(14)
C18 0.0191(12) 0.0238(13) 0.0214(13) 0.0066(10) -0.0020(10) 0.0038(10)
C2 0.0277(14) 0.0247(14) 0.0319(15) 0.0006(11) 0.0060(12) -0.0005(11)
N 0.0386(15) 0.0435(16) 0.0308(14) 0.0045(12) -0.0034(12) -0.0074(13)
C 0.0386(15) 0.0435(16) 0.0308(14) 0.0045(12) -0.0034(12) -0.0074(13)
C15 0.0365(16) 0.0264(14) 0.0251(14) -0.0024(11) 0.0080(13) -0.0073(12)
C20 0.053(2) 0.0305(16) 0.0310(16) 0.0051(12) -0.0068(15) -0.0092(14)
N19 0.079(2) 0.0490(18) 0.0284(15) 0.0009(13) 0.0064(16) -0.0242(17)
C99 0.079(2) 0.0490(18) 0.0284(15) 0.0009(13) 0.0064(16) -0.0242(17)

loop_
_atom_type_symbol
_atom_type_description
_atom_type_scat_dispersion_real
_atom_type_scat_dispersion_imag
_atom_type_scat_source
C C 0.0033 0.0016 'International Tables Vol C Tables 4.2.6.8 and 6.1.1.4'
H H 0.0000 0.0000 'International Tables Vol C Tables 4.2.6.8 and 6.1.1.4'
N N 0.0061 0.0033 'International Tables Vol C Tables 4.2.6.8 and 6.1.1.4'
O O 0.0106 0.0060 'International Tables Vol C Tables 4.2.6.8 and 6.1.1.4'
S S 0.1246 0.1234 'International Tables Vol C Tables 4.2.6.8 and 6.1.1.4'
U U -9.6767 9.6646 'International Tables Vol C Tables 4.2.6.8 and 6.1.1.4'

loop_
_geom_angle_atom_site_label_1
_geom_angle_atom_site_label_2
_geom_angle_atom_site_label_3
_geom_angle
_geom_angle_site_symmetry_1
_geom_angle_site_symmetry_3
_geom_angle_publ_flag
N1 U1 N6 70.69(7) . . ?
N1 U1 N4 142.84(7) . . ?
N1 U1 N5 71.11(8) . . ?
N3 U1 N1 142.87(7) . . ?
N3 U1 N6 72.30(7) . . ?
N3 U1 N4 74.25(7) . . ?
N3 U1 N5 145.97(7) . . ?
N4 U1 N6 146.46(7) . . ?
N5 U1 N6 141.72(7) . . ?
N5 U1 N4 71.73(7) . . ?
O2 U1 N1 90.58(8) . . ?
O2 U1 N6 88.17(8) . . ?
O2 U1 N3 91.06(7) . . ?
O2 U1 N4 90.11(7) . . ?
O2 U1 N5 89.81(8) . . ?
O1 U1 N1 89.43(8) . . ?
O1 U1 N6 92.60(8) . . ?
O1 U1 N3 89.42(7) . . ?
O1 U1 N4 89.39(7) . . ?
O1 U1 N5 89.43(8) . . ?
O1 U1 O2 179.19(8) . . ?
C4 N1 U1 159.9(2) . . ?
C11 N6 U1 160.6(2) . . ?
C7 N3 U1 169.39(19) . . ?
C6 N4 U1 165.88(19) . . ?
C17 N5 U1 154.0(2) . . ?
C3 C16 H16 120.1 . . ?
C1 C16 H16 120.1 . . ?
C1 C16 C3 119.8(3) . . ?
N1 C4 S1 179.6(3) . . ?
N4 C6 S4 179.1(2) . . ?
N3 C7 S5 178.9(2) . . ?
N6 C11 S2 179.8(3) . . ?
N5 C17 S3 179.4(2) . . ?
C1 N2 H2 118.5 . . ?
C9 N2 H2 118.5 . . ?
C9 N2 C1 123.0(2) . . ?
C16 C3 H3 120.2 . . ?
C13 C3 C16 119.6(2) . . ?
C13 C3 H3 120.2 . . ?
C16 C1 H1 120.6 . . ?
N2 C1 C16 118.7(2) . . ?
N2 C1 H1 120.6 . . ?
N2 C9 H9 120.2 . . ?
N2 C9 C13 119.6(2) . . ?
C13 C9 H9 120.2 . . ?
C3 C13 H13 120.3 . . ?
C9 C13 C3 119.3(3) . . ?
C9 C13 H13 120.3 . . ?
H3A O3 H3B 111(3) . . ?
C5 N7 H7 118.6 . . ?
C5 N7 C14 122.8(3) . . ?
C14 N7 H7 118.6 . . ?
N7 C5 H5 120.5 . . ?
N7 C5 C8 119.0(3) . . ?
C8 C5 H5 120.5 . . ?
C5 C8 H8 120.2 . . ?
C5 C8 C10 119.6(3) . . ?
C10 C8 H8 120.2 . . ?
C8 C10 H10 120.1 . . ?
C8 C10 C12 119.7(3) . . ?
C12 C10 H10 120.1 . . ?
N7 C14 H14 120.2 . . ?
N7 C14 C12 119.7(3) . . ?
C12 C14 H14 120.2 . . ?
C10 C12 H12 120.5 . . ?
C14 C12 C10 119.1(3) . . ?
C14 C12 H12 120.5 . . ?
C2 C18 H18 117.6(19) . . ?
N C18 C2 121.0(2) . . ?
N C18 H18 121.4(19) . . ?
C18 C2 N 119.7(3) . 3_676 ?
C18 C2 H2A 118(2) . . ?
N C2 H2A 122(2) 3_676 . ?
C18 N C2 119.3(3) . 3_676 ?
C18 N H 119.1(17) . . ?
C2 N H 121.6(17) 3_676 . ?
C20 C15 N19 119.8(3) 3_666 . ?
C20 C15 H15 121.0(18) 3_666 . ?
N19 C15 H15 119.3(18) . . ?
C15 C20 N19 120.3(3) 3_666 . ?
C15 C20 H20 116(2) 3_666 . ?
N19 C20 H20 124(2) . . ?
C15 N19 H19 120(2) . . ?
C20 N19 C15 119.9(3) . . ?
C20 N19 H19 120(2) . . ?

loop_
_geom_bond_atom_site_label_1
_geom_bond_atom_site_label_2
_geom_bond_distance
_geom_bond_site_symmetry_2
_geom_bond_publ_flag
U1 N1 2.446(2) . ?
U1 N6 2.463(2) . ?
U1 N3 2.443(2) . ?
U1 N4 2.448(2) . ?
U1 N5 2.447(2) . ?
U1 O2 1.7712(16) . ?
U1 O1 1.7692(16) . ?
N1 C4 1.155(3) . ?
S2 C11 1.640(2) . ?
N6 C11 1.156(3) . ?
S1 C4 1.635(3) . ?
N3 C7 1.162(3) . ?
S4 C6 1.623(2) . ?
N4 C6 1.162(3) . ?
S5 C7 1.628(3) . ?
N5 C17 1.141(3) . ?
S3 C17 1.634(3) . ?
C16 H16 0.9500 . ?
C16 C3 1.386(4) . ?
C16 C1 1.366(4) . ?
N2 H2 0.8800 . ?
N2 C1 1.345(3) . ?
N2 C9 1.331(3) . ?
C3 H3 0.9500 . ?
C3 C13 1.372(4) . ?
C1 H1 0.9500 . ?
C9 H9 0.9500 . ?
C9 C13 1.371(4) . ?
C13 H13 0.9500 . ?
O3 H3A 0.94(4) . ?
O3 H3B 0.86(4) . ?
N7 H7 0.8800 . ?
N7 C5 1.329(4) . ?
N7 C14 1.339(4) . ?
C5 H5 0.9500 . ?
C5 C8 1.365(4) . ?
C8 H8 0.9500 . ?
C8 C10 1.375(4) . ?
C10 H10 0.9500 . ?
C10 C12 1.377(4) . ?
C14 H14 0.9500 . ?
C14 C12 1.359(5) . ?
C12 H12 0.9500 . ?
C18 C2 1.359(4) . ?
C18 N 1.356(4) . ?
C18 H18 0.881(17) . ?
C2 N 1.372(4) 3_676 ?
C2 H2A 0.87(3) . ?
N H 1.04(3) . ?
C15 C20 1.361(4) 3_666 ?
C15 N19 1.367(4) . ?
C15 H15 0.856(16) . ?
C20 N19 1.365(5) . ?
C20 H20 0.91(3) . ?
N19 H19 1.07(4) . ?

loop_
_geom_torsion_atom_site_label_1
_geom_torsion_atom_site_label_2
_geom_torsion_atom_site_label_3
_geom_torsion_atom_site_label_4
_geom_torsion
_geom_torsion_site_symmetry_1
_geom_torsion_site_symmetry_2
_geom_torsion_site_symmetry_3
_geom_torsion_site_symmetry_4
_geom_torsion_publ_flag
C16 C3 C13 C9 0.1(4) . . . . ?
N2 C9 C13 C3 0.1(4) . . . . ?
C3 C16 C1 N2 1.2(4) . . . . ?
C1 C16 C3 C13 -0.8(4) . . . . ?
C1 N2 C9 C13 0.3(4) . . . . ?
C9 N2 C1 C16 -0.9(4) . . . . ?
N7 C5 C8 C10 -0.7(4) . . . . ?
N7 C14 C12 C10 -0.7(5) . . . . ?
C5 N7 C14 C12 1.3(4) . . . . ?
C5 C8 C10 C12 1.3(4) . . . . ?
C8 C10 C12 C14 -0.6(4) . . . . ?
C14 N7 C5 C8 -0.6(4) . . . . ?
C2 C18 N C2 -0.6(4) . . . 3_676 ?
N C18 C2 N 0.6(5) . . . 3_676 ?
C15 C20 N19 C15 0.7(5) 3_666 . . . ?
C20 C15 N19 C20 -0.7(5) 3_666 . . . ?
